data_4000006
loop_
_publ_author_name
'Heuz\'e, Karine'
'M\'ezi\`ere, C\'ecile'
'Fourmigu\'e, Marc'
'Batail, Patrick'
'Coulon, Claude'
'Canadell, Enric'
'Auban-Senzier, Pascale'
'J\'erome, Denis'

_publ_section_title
;
 An Efficient, Redox-Enhanced Pair of Hydrogen-Bond Tweezers for
 Chloride Anion Recognition, a Key Synthon in the Construction of
 a Novel Type of Organic Metal based on the Secondary Amide-Functionalized
 Ethylenedithiotetrathiafulvalene, \b''-(EDT-TTF-CONHMe)~2~[Cl&#x00B7;H~2~O]
;
_journal_coden_ASTM CMATEX
_journal_issue 7
_journal_name_full 'Chemistry of Materials'
_journal_page_first 1898
_journal_page_last 1904
_journal_paper_doi 10.1021/cm000143k
_journal_volume 12
_journal_year 2000
_chemical_formula_moiety '[C10H9NOS6]2, Cl, H2O'
_chemical_formula_sum 'C10 H9 Cl0.5 N O1.5 S6'
_chemical_formula_weight 377.27
_chemical_melting_point ?
_chemical_name_common '[EDT-TTF-CONHMe]2Cl.H2O'
_chemical_name_systematic
;
Bis[3-methylamido-3',4'-ethylenedithiotetrathiafulvalene]
chloride, water solvate
;
_space_group_IT_number 2
_symmetry_cell_setting triclinic
_symmetry_space_group_name_Hall '-P 1'
_symmetry_space_group_name_H-M 'P -1'
_atom_sites_solution_hydrogens geom
_atom_sites_solution_primary direct
_atom_sites_solution_secondary difmap
_audit_creation_method SHELXL-97
_cell_angle_alpha 75.604(10)
_cell_angle_beta 83.876(10)
_cell_angle_gamma 83.047(10)
_cell_formula_units_Z 2
_cell_length_a 4.5376(10)
_cell_length_b 11.4249(10)
_cell_length_c 14.7464(10)
_cell_measurement_reflns_used 2627
_cell_measurement_temperature 293(2)
_cell_measurement_theta_max 25.07
_cell_measurement_theta_min 1.85
_cell_volume 732.69(18)
_computing_cell_refinement 'SELECT (Stoe IPDS)'
_computing_data_collection 'EXPOSE (Stoe IPDS)'
_computing_data_reduction 'INTEGRATE (Stoe IPDS)'
_computing_structure_refinement 'SHELXL-97 (Sheldrick, 1997)'
_computing_structure_solution 'SHELXS-97 (Sheldrick, 1990)'
_diffrn_ambient_temperature 293(2)
_diffrn_detector_area_resol_mean 6.66
_diffrn_measured_fraction_theta_full 0.931
_diffrn_measured_fraction_theta_max 0.931
_diffrn_measurement_device_type 'Stoe IPDS'
_diffrn_measurement_method 'Oscillation, phi incr. 1.6'
_diffrn_radiation_monochromator graphite
_diffrn_radiation_source 'fine-focus sealed tube'
_diffrn_radiation_type MoK\a
_diffrn_radiation_wavelength 0.71073
_diffrn_reflns_av_R_equivalents 0.1022
_diffrn_reflns_av_sigmaI/netI 0.1526
_diffrn_reflns_limit_h_max 5
_diffrn_reflns_limit_h_min -5
_diffrn_reflns_limit_k_max 13
_diffrn_reflns_limit_k_min -13
_diffrn_reflns_limit_l_max 18
_diffrn_reflns_limit_l_min -17
_diffrn_reflns_number 7142
_diffrn_reflns_theta_full 25.83
_diffrn_reflns_theta_max 25.83
_diffrn_reflns_theta_min 1.85
_diffrn_standards_decay_% ?
_diffrn_standards_interval_count ?
_diffrn_standards_interval_time ?
_diffrn_standards_number ?
_exptl_absorpt_coefficient_mu 1.015
_exptl_absorpt_correction_T_max 0.9710
_exptl_absorpt_correction_T_min 0.8728
_exptl_absorpt_correction_type numerical
_exptl_absorpt_process_details 'FACEIT, Stoe-IPDS'
_exptl_crystal_colour black
_exptl_crystal_density_diffrn 1.710
_exptl_crystal_density_meas ?
_exptl_crystal_density_method .
_exptl_crystal_description plate
_exptl_crystal_F_000 385
_exptl_crystal_size_max 0.28
_exptl_crystal_size_mid 0.06
_exptl_crystal_size_min 0.02
_refine_diff_density_max 0.290
_refine_diff_density_min -0.293
_refine_diff_density_rms 0.068
_refine_ls_extinction_coef ?
_refine_ls_extinction_method none
_refine_ls_goodness_of_fit_ref 0.772
_refine_ls_hydrogen_treatment mixed
_refine_ls_matrix_type full
_refine_ls_number_parameters 174
_refine_ls_number_reflns 2641
_refine_ls_number_restraints 0
_refine_ls_restrained_S_all 0.772
_refine_ls_R_factor_all 0.1265
_refine_ls_R_factor_gt 0.0446
_refine_ls_shift/su_max 0.027
_refine_ls_shift/su_mean 0.003
_refine_ls_structure_factor_coef Fsqd
_refine_ls_weighting_details 'calc w=1/[\s^2^(Fo^2^)+(0.0000P)^2^+0.0000P] where P=(Fo^2^+2Fc^2^)/3'
_refine_ls_weighting_scheme calc
_refine_ls_wR_factor_gt 0.0554
_refine_ls_wR_factor_ref 0.0668
_reflns_number_gt 1249
_reflns_number_total 2641
_reflns_threshold_expression >2sigma(I)
_cod_data_source_file cm000143k.cif
_cod_data_source_block hkc37
_cod_original_sg_symbol_H-M P-1
_cod_original_formula_sum 'C10 H9 Cl0.50 N O1.50 S6'
_cod_database_code 4000006

loop_
_symmetry_equiv_pos_as_xyz
'x, y, z'
'-x, -y, -z'

loop_
_atom_site_label
_atom_site_type_symbol
_atom_site_fract_x
_atom_site_fract_y
_atom_site_fract_z
_atom_site_U_iso_or_equiv
_atom_site_adp_type
_atom_site_occupancy
_atom_site_symmetry_multiplicity
_atom_site_calc_flag
_atom_site_refinement_flags
_atom_site_disorder_assembly
_atom_site_disorder_group
S1 S 0.6350(3) 0.33469(11) 0.32785(9) 0.0340(4) Uani 1 1 d . . .
S2 S 0.3736(3) 0.10604(10) 0.34944(9) 0.0378(4) Uani 1 1 d . . .
S3 S 0.2705(3) 0.36665(10) 0.52458(9) 0.0357(4) Uani 1 1 d . . .
S4 S 0.0357(3) 0.13312(10) 0.54650(9) 0.0354(4) Uani 1 1 d . . .
S5 S -0.0393(3) 0.42209(10) 0.69368(9) 0.0410(4) Uani 1 1 d . . .
S6 S -0.3074(4) 0.13853(12) 0.72857(9) 0.0446(4) Uani 1 1 d . . .
C1 C 1.2091(13) 0.3165(5) 0.0116(3) 0.0536(17) Uani 1 1 d . . .
H1A H 1.1060 0.3842 -0.0293 0.080 Uiso 1 1 calc R . .
H1B H 1.2816 0.2558 -0.0223 0.080 Uiso 1 1 calc R . .
H1C H 1.3738 0.3434 0.0341 0.080 Uiso 1 1 calc R . .
C2 C 0.9302(12) 0.3184(4) 0.1612(3) 0.0321(14) Uani 1 1 d . . .
C3 C 0.7246(11) 0.2564(4) 0.2393(3) 0.0286(13) Uani 1 1 d . . .
C4 C 0.6053(11) 0.1525(4) 0.2500(3) 0.0340(14) Uani 1 1 d . . .
H4 H 0.6459 0.1067 0.2052 0.041 Uiso 1 1 calc R . .
C5 C 0.4005(11) 0.2303(4) 0.3964(3) 0.0299(13) Uani 1 1 d . . .
C6 C 0.2557(10) 0.2429(4) 0.4778(3) 0.0298(13) Uani 1 1 d . . .
C7 C 0.0250(11) 0.3202(4) 0.6226(3) 0.0259(12) Uani 1 1 d . . .
C8 C -0.0786(11) 0.2118(4) 0.6332(3) 0.0273(13) Uani 1 1 d . . .
C9 C -0.2711(13) 0.3457(4) 0.7917(3) 0.0496(17) Uani 1 1 d . . .
H9A H -0.2421 0.3747 0.8463 0.059 Uiso 1 1 calc R . .
H9B H -0.4778 0.3678 0.7782 0.059 Uiso 1 1 calc R . .
C10 C -0.2142(13) 0.2105(4) 0.8156(3) 0.0475(16) Uani 1 1 d . . .
H10A H -0.3275 0.1786 0.8743 0.057 Uiso 1 1 calc R . .
H10B H -0.0049 0.1886 0.8256 0.057 Uiso 1 1 calc R . .
N1 N 1.0074(10) 0.2656(3) 0.0903(3) 0.0422(12) Uani 1 1 d . . .
H1 H 0.9352 0.1991 0.0913 0.051 Uiso 1 1 calc R . .
O1 O 1.0240(8) 0.4120(3) 0.1660(2) 0.0525(11) Uani 1 1 d . . .
Cl1 Cl 0.7106(5) 0.02724(16) 0.05938(13) 0.0683(11) Uani 0.603(10) 1 d P . .
O2 O 0.7106(5) 0.02724(16) 0.05938(13) 0.0683(11) Uani 0.397(10) 1 d P . .

loop_
_atom_site_aniso_label
_atom_site_aniso_U_11
_atom_site_aniso_U_22
_atom_site_aniso_U_33
_atom_site_aniso_U_23
_atom_site_aniso_U_13
_atom_site_aniso_U_12
S1 0.0419(11) 0.0267(6) 0.0340(8) -0.0104(6) 0.0112(7) -0.0116(6)
S2 0.0500(12) 0.0270(6) 0.0382(8) -0.0128(6) 0.0099(8) -0.0131(7)
S3 0.0497(12) 0.0260(6) 0.0327(8) -0.0100(6) 0.0117(8) -0.0157(7)
S4 0.0499(11) 0.0250(6) 0.0324(8) -0.0099(6) 0.0105(7) -0.0144(7)
S5 0.0607(12) 0.0274(6) 0.0362(8) -0.0130(6) 0.0124(8) -0.0120(7)
S6 0.0612(12) 0.0367(7) 0.0369(8) -0.0114(6) 0.0187(8) -0.0239(7)
C1 0.059(5) 0.056(3) 0.040(3) -0.011(3) 0.016(3) -0.002(3)
C2 0.031(4) 0.036(3) 0.030(3) -0.010(2) 0.005(3) -0.004(3)
C3 0.034(4) 0.027(2) 0.026(3) -0.009(2) -0.003(3) -0.003(2)
C4 0.043(4) 0.029(3) 0.034(3) -0.018(2) -0.001(3) 0.000(2)
C5 0.036(4) 0.024(2) 0.029(3) -0.003(2) -0.001(3) -0.010(2)
C6 0.028(4) 0.030(3) 0.030(3) -0.003(2) 0.002(3) -0.005(2)
C7 0.028(4) 0.027(2) 0.021(3) -0.003(2) -0.002(2) -0.002(2)
C8 0.025(4) 0.028(2) 0.025(3) -0.003(2) 0.009(2) -0.005(2)
C9 0.065(5) 0.045(3) 0.038(3) -0.014(3) 0.022(3) -0.015(3)
C10 0.069(5) 0.048(3) 0.023(3) -0.003(2) 0.005(3) -0.016(3)
N1 0.058(4) 0.037(2) 0.033(2) -0.0128(19) 0.012(2) -0.012(2)
O1 0.069(3) 0.046(2) 0.046(2) -0.0145(18) 0.020(2) -0.029(2)
Cl1 0.079(2) 0.0614(14) 0.0572(16) -0.0089(10) 0.0108(12) -0.0013(11)
O2 0.079(2) 0.0614(14) 0.0572(16) -0.0089(10) 0.0108(12) -0.0013(11)

loop_
_atom_type_symbol
_atom_type_description
_atom_type_scat_dispersion_real
_atom_type_scat_dispersion_imag
_atom_type_scat_source
C C 0.0033 0.0016 'International Tables Vol C Tables 4.2.6.8 and 6.1.1.4'
H H 0.0000 0.0000 'International Tables Vol C Tables 4.2.6.8 and 6.1.1.4'
N N 0.0061 0.0033 'International Tables Vol C Tables 4.2.6.8 and 6.1.1.4'
O O 0.0106 0.0060 'International Tables Vol C Tables 4.2.6.8 and 6.1.1.4'
Cl Cl 0.1484 0.1585 'International Tables Vol C Tables 4.2.6.8 and 6.1.1.4'
S S 0.1246 0.1234 'International Tables Vol C Tables 4.2.6.8 and 6.1.1.4'

loop_
_geom_angle_atom_site_label_1
_geom_angle_atom_site_label_2
_geom_angle_atom_site_label_3
_geom_angle
_geom_angle_site_symmetry_1
_geom_angle_site_symmetry_3
_geom_angle_publ_flag
C3 S1 C5 95.1(2) . . ?
C4 S2 C5 96.0(2) . . ?
C6 S3 C7 96.1(2) . . ?
C8 S4 C6 95.5(2) . . ?
C7 S5 C9 103.3(2) . . ?
C8 S6 C10 98.6(2) . . ?
O1 C2 N1 123.3(4) . . ?
O1 C2 C3 119.4(4) . . ?
N1 C2 C3 117.3(4) . . ?
C4 C3 C2 129.3(4) . . ?
C4 C3 S1 117.4(4) . . ?
C2 C3 S1 113.3(3) . . ?
C3 C4 S2 117.6(4) . . ?
C6 C5 S2 122.6(3) . . ?
C6 C5 S1 123.5(3) . . ?
S2 C5 S1 113.9(3) . . ?
C5 C6 S3 123.7(3) . . ?
C5 C6 S4 122.0(3) . . ?
S3 C6 S4 114.4(3) . . ?
C8 C7 S5 130.1(3) . . ?
C8 C7 S3 116.6(3) . . ?
S5 C7 S3 113.3(2) . . ?
C7 C8 S4 117.3(3) . . ?
C7 C8 S6 126.3(4) . . ?
S4 C8 S6 116.3(2) . . ?
C10 C9 S5 114.7(4) . . ?
C9 C10 S6 115.0(3) . . ?
C2 N1 C1 122.1(4) . . ?

loop_
_geom_bond_atom_site_label_1
_geom_bond_atom_site_label_2
_geom_bond_distance
_geom_bond_site_symmetry_2
_geom_bond_publ_flag
S1 C3 1.746(5) . ?
S1 C5 1.748(4) . ?
S2 C4 1.720(5) . ?
S2 C5 1.748(4) . ?
S3 C6 1.731(5) . ?
S3 C7 1.741(5) . ?
S4 C8 1.741(5) . ?
S4 C6 1.747(4) . ?
S5 C7 1.732(5) . ?
S5 C9 1.797(5) . ?
S6 C8 1.752(4) . ?
S6 C10 1.796(5) . ?
C1 N1 1.446(6) . ?
C2 O1 1.219(5) . ?
C2 N1 1.328(6) . ?
C2 C3 1.491(6) . ?
C3 C4 1.331(6) . ?
C5 C6 1.338(5) . ?
C7 C8 1.344(6) . ?
C9 C10 1.493(6) . ?
